data_9004017
loop_
_publ_author_name
'Arletti, R.'
'Mazzucato, E.'
'Vezzalini, G.'

_publ_section_title
;
 Influence of dehydration kinetics on T-O-T bridge breaking
 in zeolites with framework type STI: The case of stellerite
 Sample: T = 503 K
 Note: occupancies invented to match formula
;
_journal_name_full 'American Mineralogist'
_journal_page_first 628
_journal_page_last 634
_journal_paper_doi 10.2138/am.2006.1966
_journal_volume 91
_journal_year 2006
_chemical_compound_source 'Seremida, Sardinia, Italy'
_chemical_formula_sum 'Al3.96 Ca1.46 H6.796 Na0.19 O37.97 Si15.84'
_chemical_name_mineral Stellerite
_space_group_IT_number 63
_symmetry_space_group_name_Hall '-A 2a 2a'
_symmetry_space_group_name_H-M 'A m m a'
_cell_angle_alpha 90
_cell_angle_beta 90
_cell_angle_gamma 90
_cell_formula_units_Z 4
_cell_length_a 13.6629
_cell_length_b 17.6064
_cell_length_c 17.3629
_cell_volume 4176.723
_database_code_amcsd 0004141
_diffrn_ambient_temperature 503
_exptl_crystal_density_diffrn 1.954
_cod_original_formula_sum 'Ca1.46 Na.19 Si15.84 Al3.96 O37.97 H6.796'
_cod_database_code 9004017

loop_
_space_group_symop_operation_xyz
x,y,z
x,1/2+y,1/2+z
1/2+x,y,-z
1/2+x,1/2+y,1/2-z
1/2-x,-y,z
1/2-x,1/2-y,1/2+z
x,-y,z
x,1/2-y,1/2+z
-x,y,-z
-x,1/2+y,1/2-z
1/2-x,y,z
1/2-x,1/2+y,1/2+z
1/2+x,-y,-z
1/2+x,1/2-y,1/2-z
-x,-y,-z
-x,1/2-y,1/2-z

loop_
_atom_site_label
_atom_site_fract_x
_atom_site_fract_y
_atom_site_fract_z
_atom_site_occupancy
_atom_site_U_iso_or_equiv
_atom_site_type_symbol
_atom_site_attached_hydrogens
Ca1 0.25000 0.17900 0.06700 0.13000 0.08300 Ca 0
Na1 0.25000 0.17900 0.06700 0.02000 0.08300 Na 0
Ca4 0.25000 0.50000 0.17100 0.08000 0.08300 Ca 0
Na4 0.25000 0.50000 0.17100 0.01000 0.08300 Na 0
Ca5 0.08000 0.50000 0.09300 0.36000 0.08300 Ca 0
Na5 0.08000 0.50000 0.09300 0.04000 0.08300 Na 0
Ca6 0.08300 0.00000 -0.01800 0.20000 0.08300 Ca 0
Na6 0.08300 0.00000 -0.01800 0.03000 0.08300 Na 0
SiT1 0.13730 0.33400 0.13460 0.88000 0.03700 Si 0
AlT1 0.13730 0.33400 0.13460 0.22000 0.03700 Al 0
SiT1P 0.13690 0.28510 0.37920 0.88000 0.03700 Si 0
AlT1P 0.13690 0.28510 0.37920 0.22000 0.03700 Al 0
SiT3 0.05050 0.40870 0.28190 0.88000 0.03700 Si 0
AlT3 0.05050 0.40870 0.28190 0.22000 0.03700 Al 0
SiT4 0.13500 0.18820 0.23300 0.88000 0.03700 Si 0
AlT4 0.13500 0.18820 0.23300 0.22000 0.03700 Al 0
SiT5 0.00000 0.29690 0.00000 0.88000 0.03700 Si 0
AlT5 0.00000 0.29690 0.00000 0.22000 0.03700 Al 0
O1 0.06600 0.35770 0.05880 1.00000 0.05300 O 0
O1P 0.06400 0.26580 0.45570 1.00000 0.05300 O 0
O3 0.12700 0.24470 0.15800 1.00000 0.05300 O 0
O3P 0.11700 0.21640 0.31880 1.00000 0.05300 O 0
O4 0.10000 0.39270 0.19560 1.00000 0.05300 O 0
O4P 0.11700 0.36720 0.34700 1.00000 0.05300 O 0
O7 0.25000 0.36300 0.10300 1.00000 0.05300 O 0
O7P 0.25000 0.28700 0.41000 1.00000 0.05300 O 0
O8 0.07380 0.11580 0.21200 1.00000 0.05300 O 0
O9 0.04700 0.50000 0.28900 1.00000 0.05300 O 0
O10 0.25000 0.16200 0.23100 1.00000 0.05300 O 0
Wat1 0.25000 0.00000 0.34300 0.44000 0.13200 O 2
Wat2 0.25000 0.09400 0.43100 0.13000 0.13200 O 2
Wat3 0.25000 0.50000 0.41000 0.83000 0.13200 O 2
Wat4 0.25000 0.00000 0.21300 0.44000 0.13200 O 2

loop_
_cod_changelog_entry_id
_cod_changelog_entry_author
_cod_changelog_entry_date
_cod_changelog_entry_text
1
;cod-tools version 3.8.0
Id: cif_guess_AMCSD_atom_types 9581 2023-05-17 12:35:41Z saulius
;
2023-05-18T11:37:48+03:00
;Derived atom types and hydrogen counts
from atom names that follow the AMCSD naming convention
(Wat == water, O-H == hydroxyl).
;

loop_
_cod_related_entry_id
_cod_related_entry_database
_cod_related_entry_code
1 AMCSD 0004141
